data_4036190
loop_
_publ_author_name
'Nielsen, Christian B.'
'White, Andrew J. P.'
'McCulloch, Iain'

_publ_section_title
;
 Effect of fluorination of 2,1,3-benzothiadiazole.
;
_journal_issue 10
_journal_name_full 'The Journal of organic chemistry'
_journal_page_first 5045
_journal_page_last 5048
_journal_paper_doi 10.1021/acs.joc.5b00430
_journal_volume 80
_journal_year 2015
_chemical_formula_moiety 'C14 H8 N2 S3'
_chemical_formula_sum 'C14 H8 N2 S3'
_chemical_formula_weight 300.40
_space_group_IT_number 61
_space_group_name_Hall '-P 2ac 2ab'
_space_group_name_H-M_alt 'P b c a'
_symmetry_cell_setting orthorhombic
_symmetry_space_group_name_H-M 'P b c a'
_atom_sites_solution_hydrogens geom
_atom_sites_solution_primary direct
_atom_sites_solution_secondary difmap
_audit_creation_method SHELXL-97
_cell_angle_alpha 90.00
_cell_angle_beta 90.00
_cell_angle_gamma 90.00
_cell_formula_units_Z 8
_cell_length_a 12.7329(3)
_cell_length_b 9.8758(2)
_cell_length_c 20.0466(5)
_cell_measurement_reflns_used 11062
_cell_measurement_temperature 173(2)
_cell_measurement_theta_max 32.9591
_cell_measurement_theta_min 3.0423
_cell_volume 2520.81(10)
_computing_cell_refinement 'CrysAlis RED, Oxford Diffraction Ltd'
_computing_data_collection 'CrysAlis CCD, Oxford Diffraction Ltd'
_computing_data_reduction 'CrysAlis RED, Oxford Diffraction Ltd'
_computing_molecular_graphics 'Bruker SHELXTL'
_computing_publication_material 'Bruker SHELXTL'
_computing_structure_refinement 'SHELXL-97 (Sheldrick, 1997)'
_computing_structure_solution 'SHELXS-97 (Sheldrick, 1990)'
_diffrn_ambient_temperature 173(2)
_diffrn_detector_area_resol_mean 15.9825
_diffrn_measured_fraction_theta_full 0.988
_diffrn_measured_fraction_theta_max 0.936
_diffrn_measurement_device_type 'OD Xcalibur 3'
_diffrn_measurement_method 'omega scans'
_diffrn_radiation_monochromator graphite
_diffrn_radiation_source 'Enhance (Mo) X-ray Source'
_diffrn_radiation_type MoK\a
_diffrn_radiation_wavelength 0.71073
_diffrn_reflns_av_R_equivalents 0.0264
_diffrn_reflns_av_sigmaI/netI 0.0219
_diffrn_reflns_limit_h_max 18
_diffrn_reflns_limit_h_min -17
_diffrn_reflns_limit_k_max 14
_diffrn_reflns_limit_k_min -14
_diffrn_reflns_limit_l_max 30
_diffrn_reflns_limit_l_min -28
_diffrn_reflns_number 24565
_diffrn_reflns_theta_full 32.00
_diffrn_reflns_theta_max 33.03
_diffrn_reflns_theta_min 3.20
_exptl_absorpt_coefficient_mu 0.572
_exptl_absorpt_correction_T_max 0.974
_exptl_absorpt_correction_T_min 0.904
_exptl_absorpt_correction_type analytical
_exptl_absorpt_process_details
; 
CrysAlisPro, Oxford Diffraction Ltd., 
Version 1.171.34.44 (release 25-10-2010 CrysAlis171 .NET) 
(compiled Oct 25 2010,18:11:34) 
Analytical numeric absorption correction using a multifaceted crystal 
model based on expressions derived by R.C. Clark & J.S. Reid. 
(Clark, R. C. & Reid, J. S. (1995). Acta Cryst. A51, 887-897) 
;
_exptl_crystal_colour Orange
_exptl_crystal_density_diffrn 1.583
_exptl_crystal_density_method 'not measured'
_exptl_crystal_description 'platy needles'
_exptl_crystal_F_000 1232
_exptl_crystal_size_max 0.28
_exptl_crystal_size_mid 0.21
_exptl_crystal_size_min 0.05
_refine_diff_density_max 0.516
_refine_diff_density_min -0.515
_refine_diff_density_rms 0.070
_refine_ls_extinction_method none
_refine_ls_goodness_of_fit_ref 1.150
_refine_ls_hydrogen_treatment constr
_refine_ls_matrix_type full
_refine_ls_number_parameters 193
_refine_ls_number_reflns 4460
_refine_ls_number_restraints 77
_refine_ls_restrained_S_all 1.176
_refine_ls_R_factor_all 0.0614
_refine_ls_R_factor_gt 0.0479
_refine_ls_shift/su_max 0.000
_refine_ls_shift/su_mean 0.000
_refine_ls_structure_factor_coef Fsqd
_refine_ls_weighting_details 'calc w=1/[\s^2^(Fo^2^)+(0.0578P)^2^+1.8022P] where P=(Fo^2^+2Fc^2^)/3'
_refine_ls_weighting_scheme calc
_refine_ls_wR_factor_gt 0.1323
_refine_ls_wR_factor_ref 0.1381
_reflns_number_gt 3619
_reflns_number_total 4460
_reflns_threshold_expression >2sigma(I)
_cod_data_source_file jo5b00430_si_002.cif
_cod_data_source_block DTBT
_cod_depositor_comments
;
The following automatic conversions were performed:

data item '_symmetry_cell_setting' value 'Orthorhombic' was changed
to 'orthorhombic' in accordance with the
/home/saulius/struct/COD-crude-data/automatic-downloads/DataCite-retrospective/ACS/depositions/lib/dictionaries/cif_core.dic
dictionary named 'cif_core.dic' version 2.4.2 last updated on
2011-04-26.

Automatic conversion script
Id: cif_fix_values 6909 2019-04-08 15:41:33Z antanas 
;
_cod_original_sg_symbol_H-M Pbca
_cod_database_code 4036190

loop_
_symmetry_equiv_pos_as_xyz
'x, y, z'
'-x+1/2, -y, z+1/2'
'-x, y+1/2, -z+1/2'
'x+1/2, -y+1/2, -z'
'-x, -y, -z'
'x-1/2, y, -z-1/2'
'x, -y-1/2, z-1/2'
'-x-1/2, y-1/2, z'

loop_
_atom_site_label
_atom_site_type_symbol
_atom_site_fract_x
_atom_site_fract_y
_atom_site_fract_z
_atom_site_U_iso_or_equiv
_atom_site_adp_type
_atom_site_occupancy
_atom_site_symmetry_multiplicity
_atom_site_calc_flag
_atom_site_refinement_flags
_atom_site_disorder_assembly
_atom_site_disorder_group
S1 S 0.01322(4) 0.38363(6) 0.35939(3) 0.03519(14) Uani 1 1 d . . .
N2 N 0.09157(13) 0.47475(17) 0.40361(9) 0.0303(3) Uani 1 1 d . . .
C3 C 0.18954(13) 0.43480(17) 0.38790(8) 0.0228(3) Uani 1 1 d . A .
C4 C 0.28468(14) 0.48657(18) 0.41553(9) 0.0248(3) Uani 1 1 d . . .
C5 C 0.37509(15) 0.4274(2) 0.39143(10) 0.0300(4) Uani 1 1 d . A .
H5A H 0.4404 0.4576 0.4089 0.036 Uiso 1 1 calc R . .
C6 C 0.37673(14) 0.32486(19) 0.34251(9) 0.0282(4) Uani 1 1 d . . .
H6A H 0.4428 0.2902 0.3286 0.034 Uiso 1 1 calc R A .
C7 C 0.28718(12) 0.27261(16) 0.31390(8) 0.0199(3) Uani 1 1 d . A .
C8 C 0.19111(12) 0.32886(16) 0.33829(8) 0.0205(3) Uani 1 1 d . . .
N9 N 0.09479(11) 0.29098(16) 0.31834(8) 0.0267(3) Uani 1 1 d . A .
C10 C 0.2874(4) 0.5944(10) 0.4665(5) 0.0305(17) Uani 0.711(3) 1 d PDU A 1
S11 S 0.40549(11) 0.65761(11) 0.49321(6) 0.0425(3) Uani 0.711(3) 1 d PDU A 1
C12 C 0.3461(5) 0.7675(6) 0.5463(3) 0.0501(13) Uani 0.711(3) 1 d PDU A 1
H12A H 0.3837 0.8291 0.5738 0.060 Uiso 0.711(3) 1 calc PR A 1
C13 C 0.2418(5) 0.7588(6) 0.5456(3) 0.0467(12) Uani 0.711(3) 1 d PDU A 1
H13A H 0.1963 0.8124 0.5724 0.056 Uiso 0.711(3) 1 calc PR A 1
C14 C 0.2081(3) 0.6603(3) 0.50034(16) 0.0252(6) Uani 0.711(3) 1 d PDU A 1
H14A H 0.1359 0.6402 0.4934 0.030 Uiso 0.711(3) 1 calc PR A 1
C10' C 0.2869(7) 0.590(3) 0.4651(14) 0.027(4) Uiso 0.289(3) 1 d PDU A 2
S11' S 0.17711(19) 0.6553(3) 0.50141(15) 0.0318(7) Uiso 0.289(3) 1 d PDU A 2
C12' C 0.2494(10) 0.765(2) 0.5482(12) 0.053(3) Uiso 0.289(3) 1 d PDU A 2
H12B H 0.2191 0.8300 0.5775 0.064 Uiso 0.289(3) 1 calc PR A 2
C13' C 0.3541(10) 0.7511(19) 0.5395(10) 0.051(3) Uiso 0.289(3) 1 d PDU A 2
H13B H 0.4058 0.8030 0.5621 0.061 Uiso 0.289(3) 1 calc PR A 2
C14' C 0.3767(7) 0.6493(14) 0.4923(7) 0.041(3) Uiso 0.289(3) 1 d PDU A 2
H14B H 0.4461 0.6237 0.4803 0.049 Uiso 0.289(3) 1 calc PR A 2
C15 C 0.29160(12) 0.16836(17) 0.26245(8) 0.0199(3) Uani 1 1 d . . .
S16 S 0.18165(3) 0.09636(5) 0.22696(2) 0.02883(13) Uani 1 1 d . A .
C17 C 0.25455(16) -0.0076(2) 0.17785(9) 0.0292(4) Uani 1 1 d . . .
H17A H 0.2255 -0.0712 0.1475 0.035 Uiso 1 1 calc R A .
C18 C 0.35890(15) 0.0107(2) 0.18706(10) 0.0308(4) Uani 1 1 d . A .
H18A H 0.4109 -0.0393 0.1636 0.037 Uiso 1 1 calc R . .
C19 C 0.38342(14) 0.11134(18) 0.23495(9) 0.0258(3) Uani 1 1 d . A .
H19A H 0.4528 0.1371 0.2470 0.031 Uiso 1 1 calc R . .

loop_
_atom_site_aniso_label
_atom_site_aniso_U_11
_atom_site_aniso_U_22
_atom_site_aniso_U_33
_atom_site_aniso_U_23
_atom_site_aniso_U_13
_atom_site_aniso_U_12
S1 0.0200(2) 0.0410(3) 0.0446(3) -0.0097(2) 0.00275(18) 0.00555(17)
N2 0.0288(8) 0.0289(8) 0.0333(8) -0.0038(6) 0.0025(6) 0.0043(6)
C3 0.0257(8) 0.0200(7) 0.0226(7) 0.0026(6) 0.0004(6) 0.0008(6)
C4 0.0310(8) 0.0217(7) 0.0217(7) 0.0026(6) -0.0029(6) -0.0031(6)
C5 0.0241(8) 0.0351(9) 0.0307(9) -0.0042(7) -0.0046(7) -0.0060(7)
C6 0.0180(7) 0.0341(9) 0.0326(9) -0.0042(7) -0.0013(6) -0.0028(6)
C7 0.0162(6) 0.0217(7) 0.0217(7) 0.0025(5) 0.0001(5) -0.0009(5)
C8 0.0192(7) 0.0201(7) 0.0223(7) 0.0025(5) -0.0001(5) -0.0003(5)
N9 0.0173(6) 0.0303(8) 0.0327(8) -0.0034(6) 0.0008(5) 0.0012(5)
C10 0.051(3) 0.0211(18) 0.0197(16) 0.0038(9) -0.0074(11) -0.0054(11)
S11 0.0549(7) 0.0325(4) 0.0400(5) -0.0043(3) -0.0180(5) -0.0065(4)
C12 0.097(3) 0.0263(19) 0.0265(18) -0.0002(12) -0.0178(19) -0.0122(19)
C13 0.096(3) 0.0196(14) 0.0248(15) -0.0027(10) 0.0052(17) -0.0004(16)
C14 0.0276(16) 0.0236(13) 0.0244(12) -0.0059(9) -0.0010(12) -0.0043(12)
C15 0.0167(6) 0.0217(7) 0.0214(7) 0.0031(5) 0.0005(5) -0.0011(5)
S16 0.0203(2) 0.0334(2) 0.0328(2) -0.00871(17) 0.00019(16) -0.00109(16)
C17 0.0327(9) 0.0272(8) 0.0278(8) -0.0045(7) 0.0016(7) 0.0029(7)
C18 0.0295(9) 0.0334(9) 0.0296(9) 0.0007(7) 0.0084(7) 0.0084(7)
C19 0.0226(7) 0.0274(8) 0.0274(8) 0.0012(6) -0.0002(6) -0.0013(6)

loop_
_atom_type_symbol
_atom_type_description
_atom_type_scat_dispersion_real
_atom_type_scat_dispersion_imag
_atom_type_scat_source
C C 0.0033 0.0016 'International Tables Vol C Tables 4.2.6.8 and 6.1.1.4'
H H 0.0000 0.0000 'International Tables Vol C Tables 4.2.6.8 and 6.1.1.4'
N N 0.0061 0.0033 'International Tables Vol C Tables 4.2.6.8 and 6.1.1.4'
S S 0.1246 0.1234 'International Tables Vol C Tables 4.2.6.8 and 6.1.1.4'

loop_
_geom_angle_atom_site_label_1
_geom_angle_atom_site_label_2
_geom_angle_atom_site_label_3
_geom_angle
N2 S1 N9 101.50(8)
C3 N2 S1 106.35(13)
N2 C3 C4 126.23(16)
N2 C3 C8 112.74(15)
C4 C3 C8 121.02(15)
C5 C4 C10' 122.1(4)
C5 C4 C3 114.91(16)
C10' C4 C3 123.0(4)
C5 C4 C10 121.9(2)
C3 C4 C10 123.2(2)
C4 C5 C6 124.09(16)
C7 C6 C5 123.14(17)
C6 C7 C8 114.87(15)
C6 C7 C15 121.82(15)
C8 C7 C15 123.31(14)
N9 C8 C7 124.83(15)
N9 C8 C3 113.23(14)
C7 C8 C3 121.94(14)
C8 N9 S1 106.17(12)
C14 C10 C4 131.5(4)
C14 C10 S11 108.5(3)
C4 C10 S11 120.0(3)
C12 S11 C10 92.2(2)
C13 C12 S11 113.4(3)
C12 C13 C14 111.0(4)
C10 C14 C13 115.0(4)
C14' C10' C4 126.2(8)
C14' C10' S11' 110.1(6)
C4 C10' S11' 123.6(7)
C10' S11' C12' 92.0(5)
C13' C12' S11' 113.3(7)
C12' C13' C14' 111.2(8)
C10' C14' C13' 113.3(7)
C19 C15 C7 126.19(15)
C19 C15 S16 110.31(13)
C7 C15 S16 123.49(12)
C17 S16 C15 92.57(9)
C18 C17 S16 112.12(15)
C17 C18 C19 113.73(17)
C15 C19 C18 111.25(16)

loop_
_geom_bond_atom_site_label_1
_geom_bond_atom_site_label_2
_geom_bond_distance
S1 N2 1.6096(18)
S1 N9 1.6103(16)
N2 C3 1.346(2)
C3 C4 1.427(2)
C3 C8 1.443(2)
C4 C5 1.378(3)
C4 C10' 1.423(11)
C4 C10 1.476(5)
C5 C6 1.410(3)
C6 C7 1.377(2)
C7 C8 1.430(2)
C7 C15 1.458(2)
C8 N9 1.343(2)
C10 C14 1.381(5)
C10 S11 1.714(5)
S11 C12 1.698(5)
C12 C13 1.332(6)
C13 C14 1.398(5)
C10' C14' 1.397(9)
C10' S11' 1.704(8)
S11' C12' 1.704(9)
C12' C13' 1.353(9)
C13' C14' 1.409(9)
C15 C19 1.410(2)
C15 S16 1.7239(16)
S16 C17 1.6985(19)
C17 C18 1.354(3)
C18 C19 1.417(3)
